data_9017765
loop_
_publ_author_name
'Biagioni, C.'
'Bindi, L.'
'Kampf, A. R.'

_publ_section_title
;
 Crystal-chemistry of sulfates from the Apuan Alps (Tuscany, Italy).
 VII. Magnanelliite, K3Fe3+2(SO4)4 (OH)(H2O)2, a new sulfate from the Monte Arsiccio mine
;
_journal_name_full Minerals
_journal_page_last 779
_journal_volume 9
_journal_year 2019
_chemical_compound_source 'Monte Arsiccio mine, Apuan Alps, Italy'
_chemical_formula_sum 'Al0.156 Fe1.844 H5 K3 O19 S4'
_chemical_name_mineral Magnanelliite
_space_group_IT_number 15
_space_group_name_Hall '-C 2yc'
_space_group_name_H-M_alt 'C 1 2/c 1'
_symmetry_space_group_name_H-M 'C 1 2/c 1'
_cell_angle_alpha 90
_cell_angle_beta 94.0640
_cell_angle_gamma 90
_cell_formula_units_Z 4
_cell_length_a 7.5491
_cell_length_b 16.8652
_cell_length_c 12.1574
_cell_volume 1543.953
_database_code_amcsd 0020909
_exptl_crystal_density_diffrn 2.847
_cod_data_source_file inputs/fixed/downloads/18/18729.cif
_cod_data_source_block 18729
_cod_original_formula_sum 'K3 (Fe1.844 Al.156) S4 O19 H5'
_cod_database_code 9017765

loop_
_space_group_symop_operation_xyz
x,y,z
1/2+x,1/2+y,z
x,-y,1/2+z
1/2+x,1/2-y,1/2+z
-x,y,1/2-z
1/2-x,1/2+y,1/2-z
-x,-y,-z
1/2-x,1/2-y,-z

loop_
_atom_site_aniso_label
_atom_site_aniso_U_11
_atom_site_aniso_U_22
_atom_site_aniso_U_33
_atom_site_aniso_U_12
_atom_site_aniso_U_13
_atom_site_aniso_U_23
K1 0.01660 0.01590 0.02540 0.00000 -0.00192 0.00000
K2 0.01630 0.02160 0.01990 0.00140 -0.00057 0.00336
K3 0.03500 0.02040 0.11500 0.00000 0.03150 0.00000
FeM 0.00932 0.00971 0.01008 -0.00020 -0.00006 -0.00023
AlM 0.00932 0.00971 0.01008 -0.00020 -0.00006 -0.00023
S1 0.00967 0.01272 0.01319 0.00007 -0.00016 -0.00333
S2 0.00850 0.01090 0.01360 0.00000 -0.00137 0.00000
S3 0.01200 0.00910 0.01370 0.00000 -0.00059 0.00000
O1 0.01310 0.02350 0.03030 0.00590 0.00040 -0.00570
O2 0.02350 0.02160 0.01450 -0.00370 0.00200 0.00160
O3 0.01390 0.01650 0.01920 -0.00420 -0.00420 -0.00090
O4 0.02000 0.01400 0.01320 0.00330 -0.00070 -0.00350
O5 0.01810 0.01940 0.01990 -0.00310 -0.00030 0.00680
O6 0.01300 0.01820 0.01940 -0.00530 -0.00400 0.00340
O7 0.01570 0.01760 0.02810 -0.00550 -0.00060 -0.00270
O8 0.02520 0.01340 0.01510 0.00330 -0.00060 -0.00290
O9 0.02360 0.01440 0.02240 0.00000 0.01280 0.00000
OW 0.01630 0.01650 0.01630 -0.00230 0.00330 0.00110

loop_
_atom_site_label
_atom_site_fract_x
_atom_site_fract_y
_atom_site_fract_z
_atom_site_occupancy
_atom_site_U_iso_or_equiv
_atom_site_type_symbol
_atom_site_attached_hydrogens
K1 0.00000 0.47386 0.75000 1.00000 0.01948 K 0
K2 0.25000 0.75000 0.50000 1.00000 0.01933 K 0
K3 0.50000 0.38275 0.75000 1.00000 0.05550 K 0
FeM 0.62274 0.61296 0.63184 0.92200 0.00974 Fe 0
AlM 0.62274 0.61296 0.63184 0.07800 0.00974 Al 0
S1 0.26061 0.54093 0.50625 1.00000 0.01191 S 0
S2 0.00000 0.68219 0.75000 1.00000 0.01108 S 0
S3 0.50000 0.77442 0.75000 1.00000 0.01165 S 0
O1 0.10021 0.58741 0.49271 1.00000 0.02240 O 0
O2 0.26489 0.48569 0.59890 1.00000 0.01980 O 0
O3 0.41708 0.59614 0.51901 1.00000 0.01680 O 0
O4 0.71804 0.50446 0.59846 1.00000 0.01580 O 0
O5 0.00565 0.73042 0.65120 1.00000 0.01920 O 0
O6 0.84128 0.62861 0.73791 1.00000 0.01710 O 0
O7 0.65733 0.82197 0.77449 1.00000 0.02060 O 0
O8 0.52637 0.72121 0.65304 1.00000 0.01800 O 0
O9 0.50000 0.56792 0.75000 1.00000 0.01960 O 0
OW 0.75853 0.66104 0.50743 1.00000 0.01630 O 0
H1 0.84200 0.69320 0.53800 1.00000 0.07100 H 0
H2 0.80300 0.62070 0.47100 1.00000 0.09300 H 0
H3 0.59800 0.54800 0.78700 0.50000 0.05300 H 0

loop_
_cod_changelog_entry_id
_cod_changelog_entry_author
_cod_changelog_entry_date
_cod_changelog_entry_text
1
;cod-tools version 3.8.0
Id: cif_guess_AMCSD_atom_types 9574 2023-05-10 09:00:05Z saulius
;
2023-05-10T18:58:42+03:00
;Derived atom types and hydrogen counts
from atom names that follow the AMCSD naming convention
(Wat == water, O-H == hydroxyl).
;

loop_
_cod_related_entry_id
_cod_related_entry_database
_cod_related_entry_code
1 AMCSD 0020909
